data_7711384
loop_
_publ_author_name
'Wei, Yongliang'
'Yang, Xiaowen'
'Tian, Minghui'
'Wang, Xue'
'Wang, Tongdao'

_publ_section_title
;
 Ruthenium tris(\s-B-H) borate complexes: synthesis, structure, and
 reactivity
;
_journal_name_full 'Dalton Transactions'
_journal_paper_doi 10.1039/D2DT03092F
_journal_year 2022
_chemical_formula_moiety 'C37 H44 B P Ru'
_chemical_formula_sum 'C37 H44 B P Ru'
_chemical_formula_weight 631.57
_space_group_crystal_system triclinic
_space_group_IT_number 2
_space_group_name_Hall '-P 1'
_space_group_name_H-M_alt 'P -1'
_atom_sites_solution_hydrogens mixed
_atom_sites_solution_primary direct
_audit_creation_date 2022-09-14
_audit_creation_method
;
Olex2 1.5-beta
(compiled 2022.04.07 svn.rca3783a0 for OlexSys, GUI svn.r6498)
;
_audit_update_record
;
2022-09-22 deposited with the CCDC.	2022-09-27 downloaded from the CCDC.
;
_cell_angle_alpha 85.50
_cell_angle_beta 88.45
_cell_angle_gamma 69.31
_cell_formula_units_Z 2
_cell_length_a 9.61760(10)
_cell_length_b 10.06670(10)
_cell_length_c 17.7082(2)
_cell_measurement_reflns_used 9985
_cell_measurement_temperature 173.00
_cell_measurement_theta_max 32.928
_cell_measurement_theta_min 2.264
_cell_volume 1598.95(3)
_computing_cell_refinement 'SAINT V8.40A (Bruker, 2016)'
_computing_data_collection 'Bruker APEX2'
_computing_data_reduction 'SAINT V8.40A (Bruker, 2016)'
_computing_molecular_graphics 'Olex2 1.5-beta (Dolomanov et al., 2009)'
_computing_publication_material 'Olex2 1.5-beta (Dolomanov et al., 2009)'
_computing_structure_refinement 'SHELXL 2018/3 (Sheldrick, 2015)'
_computing_structure_solution 'SHELXS  (Sheldrick, 2008)'
_diffrn_ambient_temperature 173.00
_diffrn_detector 'Bruker PHOTON 100 CMOS'
_diffrn_detector_type 'CCD area detector'
_diffrn_measured_fraction_theta_full 0.946
_diffrn_measured_fraction_theta_max 0.794
_diffrn_measurement_device 'three-circle diffractometer'
_diffrn_measurement_device_type 'Bruker D8 Venture'
_diffrn_measurement_method '\w and \f scans'
_diffrn_radiation_monochromator graphite
_diffrn_radiation_probe x-ray
_diffrn_radiation_type MoK\a
_diffrn_radiation_wavelength 0.71073
_diffrn_reflns_av_R_equivalents 0.0143
_diffrn_reflns_av_unetI/netI 0.0254
_diffrn_reflns_Laue_measured_fraction_full 0.946
_diffrn_reflns_Laue_measured_fraction_max 0.794
_diffrn_reflns_limit_h_max 14
_diffrn_reflns_limit_h_min -14
_diffrn_reflns_limit_k_max 14
_diffrn_reflns_limit_k_min -14
_diffrn_reflns_limit_l_max 26
_diffrn_reflns_limit_l_min -26
_diffrn_reflns_number 15972
_diffrn_reflns_point_group_measured_fraction_full 0.946
_diffrn_reflns_point_group_measured_fraction_max 0.794
_diffrn_reflns_theta_full 25.000
_diffrn_reflns_theta_max 32.928
_diffrn_reflns_theta_min 2.168
_diffrn_source 'sealed tube'
_diffrn_source_type 'Incoatec I\ms'
_exptl_absorpt_coefficient_mu 0.564
_exptl_absorpt_correction_T_max 0.7465
_exptl_absorpt_correction_T_min 0.6672
_exptl_absorpt_correction_type multi-scan
_exptl_crystal_colour 'clear light yellow'
_exptl_crystal_colour_lustre clear
_exptl_crystal_colour_modifier light
_exptl_crystal_colour_primary yellow
_exptl_crystal_density_diffrn 1.312
_exptl_crystal_description block
_exptl_crystal_F_000 660
_exptl_crystal_size_max 0.27
_exptl_crystal_size_mid 0.24
_exptl_crystal_size_min 0.2
_refine_diff_density_max 0.678
_refine_diff_density_min -0.864
_refine_diff_density_rms 0.065
_refine_ls_extinction_method none
_refine_ls_goodness_of_fit_ref 1.040
_refine_ls_hydrogen_treatment mixed
_refine_ls_matrix_type full
_refine_ls_number_parameters 381
_refine_ls_number_reflns 9529
_refine_ls_number_restraints 0
_refine_ls_restrained_S_all 1.040
_refine_ls_R_factor_all 0.0264
_refine_ls_R_factor_gt 0.0238
_refine_ls_shift/su_max 0.001
_refine_ls_shift/su_mean 0.000
_refine_ls_structure_factor_coef Fsqd
_refine_ls_weighting_details 'w=1/[\s^2^(Fo^2^)+(0.0273P)^2^+0.8788P] where P=(Fo^2^+2Fc^2^)/3'
_refine_ls_weighting_scheme calc
_refine_ls_wR_factor_gt 0.0590
_refine_ls_wR_factor_ref 0.0609
_reflns_Friedel_coverage 0.000
_reflns_number_gt 8868
_reflns_number_total 9529
_reflns_threshold_expression 'I > 2\s(I)'
_cod_data_source_file d2dt03092f2.cif
_cod_data_source_block 4b
_cod_database_code 7711384
_shelx_shelxl_version_number 2018/3
_shelx_space_group_comment
;
The symmetry employed for this shelxl refinement is uniquely defined
by the following loop, which should always be used as a source of
symmetry information in preference to the above space-group names.
They are only intended as comments.
;
_shelx_estimated_absorpt_t_max 0.896
_shelx_estimated_absorpt_t_min 0.863
_olex2_refinement_description
;
1. Fixed Uiso
 At 1.2 times of:
  All C(H) groups
 At 1.5 times of:
  All C(H,H,H) groups
2.a Aromatic/amide H refined with riding coordinates:
 C3(H3), C5(H5), C21(H21), C22(H22), C23(H23), C24(H24), C25(H25), C27(H27),
 C28(H28), C29(H29), C30(H30), C31(H31), C33(H33), C34(H34), C35(H35), C36(H36),
  C37(H37)
2.b Idealised Me refined as rotating group:
 C9(H9A,H9B,H9C), C7(H7A,H7B,H7C), C8(H8A,H8B,H8C), C15(H15A,H15B,H15C),
 C16(H16A,H16B,H16C), C17(H17A,H17B,H17C), C18(H18A,H18B,H18C), C19(H19A,H19B,
 H19C)
;
_olex2_submission_special_instructions 'No special instructions were received'

loop_
_space_group_symop_operation_xyz
'x, y, z'
'-x, -y, -z'

loop_
_atom_site_label
_atom_site_type_symbol
_atom_site_fract_x
_atom_site_fract_y
_atom_site_fract_z
_atom_site_U_iso_or_equiv
_atom_site_adp_type
_atom_site_occupancy
_atom_site_site_symmetry_order
_atom_site_calc_flag
_atom_site_refinement_flags_posn
_atom_site_refinement_flags_adp
_atom_site_refinement_flags_occupancy
_atom_site_disorder_assembly
_atom_site_disorder_group
B1 B 0.68619(16) 0.08556(16) 0.25608(8) 0.0127(2) Uani 1 1 d . . . . .
C1 C 0.77892(14) -0.02985(14) 0.20014(7) 0.0122(2) Uani 1 1 d . . . . .
C2 C 0.73811(14) -0.14708(14) 0.18614(7) 0.0144(2) Uani 1 1 d . . . . .
C3 C 0.80995(15) -0.23741(15) 0.13008(8) 0.0172(2) Uani 1 1 d . . . . .
H3 H 0.779679 -0.315014 0.121173 0.021 Uiso 1 1 calc R U . . .
C4 C 0.92494(15) -0.21673(15) 0.08680(8) 0.0169(2) Uani 1 1 d . . . . .
C5 C 0.97061(14) -0.10537(15) 0.10348(8) 0.0170(2) Uani 1 1 d . . . . .
H5 H 1.051055 -0.091204 0.075993 0.020 Uiso 1 1 calc R U . . .
C6 C 0.90129(14) -0.01439(14) 0.15940(7) 0.0141(2) Uani 1 1 d . . . . .
C9 C 0.95706(16) 0.10399(16) 0.17450(9) 0.0205(3) Uani 1 1 d . . . . .
H9A H 0.883860 0.195758 0.156150 0.031 Uiso 1 1 calc R U . . .
H9B H 1.051592 0.089322 0.148074 0.031 Uiso 1 1 calc R U . . .
H9C H 0.971848 0.103571 0.229073 0.031 Uiso 1 1 calc R U . . .
C7 C 0.61568(16) -0.17695(16) 0.23165(9) 0.0201(3) Uani 1 1 d . . . . .
H7A H 0.519782 -0.103637 0.217543 0.030 Uiso 1 1 calc R U . . .
H7B H 0.633723 -0.176006 0.285777 0.030 Uiso 1 1 calc R U . . .
H7C H 0.614205 -0.270582 0.221134 0.030 Uiso 1 1 calc R U . . .
C8 C 0.99853(17) -0.31270(17) 0.02502(9) 0.0237(3) Uani 1 1 d . . . . .
H8A H 1.093080 -0.382829 0.043671 0.036 Uiso 1 1 calc R U . . .
H8B H 1.017007 -0.255562 -0.018843 0.036 Uiso 1 1 calc R U . . .
H8C H 0.933354 -0.362110 0.010069 0.036 Uiso 1 1 calc R U . . .
C10 C 0.50866(14) 0.40398(14) 0.10635(7) 0.0123(2) Uani 1 1 d . . . . .
C11 C 0.51706(14) 0.26453(14) 0.08686(7) 0.0122(2) Uani 1 1 d . . . . .
C12 C 0.38386(14) 0.24535(14) 0.11345(7) 0.0131(2) Uani 1 1 d . . . . .
C13 C 0.29115(14) 0.37113(14) 0.14790(7) 0.0130(2) Uani 1 1 d . . . . .
C14 C 0.36830(14) 0.47121(14) 0.14167(7) 0.0117(2) Uani 1 1 d . . . . .
C15 C 0.62149(15) 0.47256(15) 0.08631(8) 0.0161(2) Uani 1 1 d . . . . .
H15A H 0.610461 0.547900 0.120314 0.024 Uiso 1 1 calc R U . . .
H15B H 0.606107 0.513708 0.033848 0.024 Uiso 1 1 calc R U . . .
H15C H 0.721620 0.400864 0.091689 0.024 Uiso 1 1 calc R U . . .
C16 C 0.63302(15) 0.16782(16) 0.03838(7) 0.0167(2) Uani 1 1 d . . . . .
H16A H 0.726000 0.186188 0.042151 0.025 Uiso 1 1 calc R U . . .
H16B H 0.599351 0.185441 -0.014421 0.025 Uiso 1 1 calc R U . . .
H16C H 0.649612 0.068520 0.055679 0.025 Uiso 1 1 calc R U . . .
C17 C 0.34493(16) 0.11591(16) 0.10334(8) 0.0192(3) Uani 1 1 d . . . . .
H17A H 0.436236 0.033815 0.097514 0.029 Uiso 1 1 calc R U . . .
H17B H 0.282973 0.132606 0.058051 0.029 Uiso 1 1 calc R U . . .
H17C H 0.290183 0.096840 0.147841 0.029 Uiso 1 1 calc R U . . .
C18 C 0.13438(14) 0.39807(16) 0.17461(8) 0.0170(2) Uani 1 1 d . . . . .
H18A H 0.132062 0.318352 0.209503 0.026 Uiso 1 1 calc R U . . .
H18B H 0.070290 0.407193 0.130966 0.026 Uiso 1 1 calc R U . . .
H18C H 0.098673 0.486223 0.200760 0.026 Uiso 1 1 calc R U . . .
C19 C 0.30843(15) 0.62513(14) 0.15758(7) 0.0153(2) Uani 1 1 d . . . . .
H19A H 0.221629 0.642794 0.190841 0.023 Uiso 1 1 calc R U . . .
H19B H 0.279251 0.684001 0.109871 0.023 Uiso 1 1 calc R U . . .
H19C H 0.385218 0.649356 0.182438 0.023 Uiso 1 1 calc R U . . .
C20 C 0.63775(14) 0.36491(14) 0.36930(7) 0.0120(2) Uani 1 1 d . . . . .
C21 C 0.72055(14) 0.42599(15) 0.32107(7) 0.0150(2) Uani 1 1 d . . . . .
H21 H 0.681656 0.468641 0.272750 0.018 Uiso 1 1 calc R U . . .
C22 C 0.85867(15) 0.42502(17) 0.34293(8) 0.0195(3) Uani 1 1 d . . . . .
H22 H 0.912202 0.469040 0.310184 0.023 Uiso 1 1 calc R U . . .
C23 C 0.91853(16) 0.35968(18) 0.41268(9) 0.0237(3) Uani 1 1 d . . . . .
H23 H 1.013688 0.357370 0.427344 0.028 Uiso 1 1 calc R U . . .
C24 C 0.83853(16) 0.29796(18) 0.46066(9) 0.0238(3) Uani 1 1 d . . . . .
H24 H 0.879263 0.253171 0.508323 0.029 Uiso 1 1 calc R U . . .
C25 C 0.69833(15) 0.30105(16) 0.43952(8) 0.0171(3) Uani 1 1 d . . . . .
H25 H 0.643968 0.259429 0.473166 0.021 Uiso 1 1 calc R U . . .
C26 C 0.39256(14) 0.26909(14) 0.40868(7) 0.0121(2) Uani 1 1 d . . . . .
C27 C 0.37231(17) 0.14103(16) 0.39917(8) 0.0184(3) Uani 1 1 d . . . . .
H27 H 0.397645 0.098276 0.352368 0.022 Uiso 1 1 calc R U . . .
C28 C 0.31496(19) 0.07521(17) 0.45808(9) 0.0239(3) Uani 1 1 d . . . . .
H28 H 0.301752 -0.012201 0.451110 0.029 Uiso 1 1 calc R U . . .
C29 C 0.27719(17) 0.13634(17) 0.52657(8) 0.0217(3) Uani 1 1 d . . . . .
H29 H 0.238521 0.090954 0.566521 0.026 Uiso 1 1 calc R U . . .
C30 C 0.29613(17) 0.26440(17) 0.53656(8) 0.0203(3) Uani 1 1 d . . . . .
H30 H 0.270301 0.306829 0.583425 0.024 Uiso 1 1 calc R U . . .
C31 C 0.35286(16) 0.33050(16) 0.47803(8) 0.0173(2) Uani 1 1 d . . . . .
H31 H 0.364850 0.418399 0.485134 0.021 Uiso 1 1 calc R U . . .
C32 C 0.33172(14) 0.54235(14) 0.33883(7) 0.0116(2) Uani 1 1 d . . . . .
C33 C 0.17942(14) 0.56329(15) 0.33673(7) 0.0149(2) Uani 1 1 d . . . . .
H33 H 0.148921 0.483136 0.337498 0.018 Uiso 1 1 calc R U . . .
C34 C 0.07296(16) 0.69909(16) 0.33356(8) 0.0195(3) Uani 1 1 d . . . . .
H34 H -0.029508 0.711303 0.331965 0.023 Uiso 1 1 calc R U . . .
C35 C 0.11590(17) 0.81773(16) 0.33270(8) 0.0209(3) Uani 1 1 d . . . . .
H35 H 0.043325 0.910985 0.329693 0.025 Uiso 1 1 calc R U . . .
C36 C 0.26607(18) 0.79802(16) 0.33629(8) 0.0203(3) Uani 1 1 d . . . . .
H36 H 0.295957 0.878449 0.336285 0.024 Uiso 1 1 calc R U . . .
C37 C 0.37355(15) 0.66150(15) 0.33990(7) 0.0154(2) Uani 1 1 d . . . . .
H37 H 0.475736 0.649645 0.343107 0.019 Uiso 1 1 calc R U . . .
H1A H 0.5415(19) 0.1077(19) 0.2526(10) 0.015(4) Uiso 1 1 d . . . . .
H1B H 0.685(2) 0.213(2) 0.2333(10) 0.020(5) Uiso 1 1 d . . . . .
H1C H 0.7193(19) 0.0682(19) 0.3153(10) 0.016(4) Uiso 1 1 d . . . . .
P1 P 0.46383(3) 0.36032(3) 0.33126(2) 0.00956(6) Uani 1 1 d . . . . .
Ru1 Ru 0.50173(2) 0.27636(2) 0.21154(2) 0.00869(3) Uani 1 1 d . . . . .

loop_
_atom_site_aniso_label
_atom_site_aniso_U_11
_atom_site_aniso_U_22
_atom_site_aniso_U_33
_atom_site_aniso_U_23
_atom_site_aniso_U_13
_atom_site_aniso_U_12
B1 0.0136(6) 0.0114(7) 0.0124(6) 0.0009(5) 0.0000(5) -0.0039(5)
C1 0.0118(5) 0.0101(6) 0.0135(5) 0.0010(4) -0.0002(4) -0.0027(5)
C2 0.0142(5) 0.0114(6) 0.0166(6) 0.0005(4) 0.0010(4) -0.0034(5)
C3 0.0177(6) 0.0123(6) 0.0207(6) -0.0031(5) 0.0001(5) -0.0038(5)
C4 0.0148(5) 0.0149(6) 0.0160(6) -0.0018(5) 0.0006(4) 0.0010(5)
C5 0.0114(5) 0.0169(7) 0.0193(6) 0.0019(5) 0.0027(4) -0.0016(5)
C6 0.0111(5) 0.0118(6) 0.0181(6) 0.0008(5) 0.0000(4) -0.0026(5)
C9 0.0150(6) 0.0170(7) 0.0311(7) -0.0016(6) 0.0016(5) -0.0078(5)
C7 0.0215(6) 0.0159(7) 0.0247(7) -0.0011(5) 0.0064(5) -0.0093(6)
C8 0.0226(7) 0.0225(8) 0.0200(6) -0.0061(6) 0.0022(5) 0.0002(6)
C10 0.0129(5) 0.0132(6) 0.0097(5) 0.0014(4) -0.0002(4) -0.0037(5)
C11 0.0120(5) 0.0139(6) 0.0093(5) -0.0011(4) -0.0001(4) -0.0028(5)
C12 0.0123(5) 0.0152(6) 0.0119(5) -0.0027(4) -0.0012(4) -0.0045(5)
C13 0.0104(5) 0.0148(6) 0.0125(5) -0.0018(4) -0.0005(4) -0.0028(5)
C14 0.0113(5) 0.0126(6) 0.0097(5) 0.0003(4) -0.0006(4) -0.0025(5)
C15 0.0163(5) 0.0172(7) 0.0153(5) 0.0023(5) 0.0011(4) -0.0074(5)
C16 0.0161(5) 0.0178(7) 0.0128(5) -0.0034(5) 0.0028(4) -0.0017(5)
C17 0.0183(6) 0.0182(7) 0.0239(7) -0.0054(5) -0.0021(5) -0.0089(6)
C18 0.0119(5) 0.0203(7) 0.0187(6) -0.0029(5) 0.0008(4) -0.0052(5)
C19 0.0175(6) 0.0122(6) 0.0138(5) 0.0004(4) 0.0006(4) -0.0026(5)
C20 0.0117(5) 0.0124(6) 0.0122(5) -0.0028(4) 0.0002(4) -0.0042(5)
C21 0.0144(5) 0.0175(6) 0.0145(5) -0.0015(5) 0.0000(4) -0.0072(5)
C22 0.0150(6) 0.0260(8) 0.0213(6) -0.0047(5) 0.0020(5) -0.0112(6)
C23 0.0150(6) 0.0325(9) 0.0256(7) -0.0042(6) -0.0040(5) -0.0101(6)
C24 0.0196(6) 0.0321(9) 0.0189(6) 0.0012(6) -0.0075(5) -0.0083(6)
C25 0.0168(6) 0.0211(7) 0.0140(5) 0.0004(5) -0.0018(4) -0.0076(5)
C26 0.0126(5) 0.0129(6) 0.0109(5) 0.0008(4) 0.0018(4) -0.0049(5)
C27 0.0256(7) 0.0172(7) 0.0152(6) -0.0025(5) 0.0046(5) -0.0111(6)
C28 0.0348(8) 0.0204(7) 0.0214(7) -0.0002(5) 0.0076(6) -0.0165(7)
C29 0.0258(7) 0.0235(8) 0.0162(6) 0.0043(5) 0.0057(5) -0.0107(6)
C30 0.0238(7) 0.0228(7) 0.0131(6) -0.0015(5) 0.0053(5) -0.0073(6)
C31 0.0213(6) 0.0171(7) 0.0141(6) -0.0021(5) 0.0038(5) -0.0076(6)
C32 0.0131(5) 0.0114(6) 0.0095(5) -0.0007(4) 0.0015(4) -0.0035(5)
C33 0.0136(5) 0.0163(6) 0.0145(5) -0.0009(5) 0.0015(4) -0.0049(5)
C34 0.0152(6) 0.0213(7) 0.0175(6) 0.0004(5) 0.0017(5) -0.0012(5)
C35 0.0245(7) 0.0142(7) 0.0167(6) -0.0006(5) 0.0030(5) 0.0020(6)
C36 0.0291(7) 0.0130(7) 0.0184(6) -0.0024(5) 0.0041(5) -0.0069(6)
C37 0.0188(6) 0.0140(6) 0.0147(5) -0.0022(4) 0.0021(4) -0.0072(5)
P1 0.01022(12) 0.01014(15) 0.00883(12) -0.00053(10) 0.00103(10) -0.00431(12)
Ru1 0.00882(4) 0.00900(5) 0.00827(4) -0.00067(3) 0.00091(3) -0.00320(4)

loop_
_atom_type_symbol
_atom_type_description
_atom_type_scat_dispersion_real
_atom_type_scat_dispersion_imag
_atom_type_scat_source
C C 0.0033 0.0016 'International Tables Vol C Tables 4.2.6.8 and 6.1.1.4'
H H 0.0000 0.0000 'International Tables Vol C Tables 4.2.6.8 and 6.1.1.4'
B B 0.0013 0.0007 'International Tables Vol C Tables 4.2.6.8 and 6.1.1.4'
P P 0.1023 0.0942 'International Tables Vol C Tables 4.2.6.8 and 6.1.1.4'
Ru Ru -1.2594 0.8363 'International Tables Vol C Tables 4.2.6.8 and 6.1.1.4'

loop_
_geom_angle_atom_site_label_1
_geom_angle_atom_site_label_2
_geom_angle_atom_site_label_3
_geom_angle
_geom_angle_site_symmetry_1
_geom_angle_site_symmetry_3
_geom_angle_publ_flag
C1 B1 H1A 111.4(8) . . ?
C1 B1 H1B 111.6(8) . . ?
C1 B1 H1C 117.7(9) . . ?
H1A B1 H1B 99.9(11) . . ?
H1A B1 H1C 108.4(12) . . ?
H1B B1 H1C 106.3(12) . . ?
C2 C1 B1 121.62(11) . . ?
C2 C1 C6 117.37(12) . . ?
C6 C1 B1 120.93(12) . . ?
C1 C2 C7 120.46(12) . . ?
C3 C2 C1 120.58(12) . . ?
C3 C2 C7 118.96(12) . . ?
C2 C3 H3 119.1 . . ?
C4 C3 C2 121.77(13) . . ?
C4 C3 H3 119.1 . . ?
C3 C4 C8 121.15(13) . . ?
C5 C4 C3 117.58(13) . . ?
C5 C4 C8 121.27(13) . . ?
C4 C5 H5 119.2 . . ?
C6 C5 C4 121.67(12) . . ?
C6 C5 H5 119.2 . . ?
C1 C6 C9 120.43(12) . . ?
C5 C6 C1 120.81(12) . . ?
C5 C6 C9 118.74(12) . . ?
C6 C9 H9A 109.5 . . ?
C6 C9 H9B 109.5 . . ?
C6 C9 H9C 109.5 . . ?
H9A C9 H9B 109.5 . . ?
H9A C9 H9C 109.5 . . ?
H9B C9 H9C 109.5 . . ?
C2 C7 H7A 109.5 . . ?
C2 C7 H7B 109.5 . . ?
C2 C7 H7C 109.5 . . ?
H7A C7 H7B 109.5 . . ?
H7A C7 H7C 109.5 . . ?
H7B C7 H7C 109.5 . . ?
C4 C8 H8A 109.5 . . ?
C4 C8 H8B 109.5 . . ?
C4 C8 H8C 109.5 . . ?
H8A C8 H8B 109.5 . . ?
H8A C8 H8C 109.5 . . ?
H8B C8 H8C 109.5 . . ?
C11 C10 C15 125.78(12) . . ?
C11 C10 Ru1 71.87(7) . . ?
C14 C10 C11 108.59(11) . . ?
C14 C10 C15 125.40(12) . . ?
C14 C10 Ru1 72.38(7) . . ?
C15 C10 Ru1 126.10(8) . . ?
C10 C11 C16 126.28(12) . . ?
C10 C11 Ru1 69.85(7) . . ?
C12 C11 C10 106.98(11) . . ?
C12 C11 C16 126.21(12) . . ?
C12 C11 Ru1 70.51(7) . . ?
C16 C11 Ru1 131.14(9) . . ?
C11 C12 C13 109.34(11) . . ?
C11 C12 C17 124.72(12) . . ?
C11 C12 Ru1 71.89(7) . . ?
C13 C12 C17 125.87(12) . . ?
C13 C12 Ru1 71.23(7) . . ?
C17 C12 Ru1 125.33(9) . . ?
C12 C13 C14 107.21(11) . . ?
C12 C13 C18 125.01(12) . . ?
C12 C13 Ru1 70.72(7) . . ?
C14 C13 C18 127.24(12) . . ?
C14 C13 Ru1 71.67(7) . . ?
C18 C13 Ru1 129.42(9) . . ?
C10 C14 C13 107.81(11) . . ?
C10 C14 C19 123.96(12) . . ?
C10 C14 Ru1 69.83(7) . . ?
C13 C14 C19 127.65(11) . . ?
C13 C14 Ru1 70.32(7) . . ?
C19 C14 Ru1 132.03(8) . . ?
C10 C15 H15A 109.5 . . ?
C10 C15 H15B 109.5 . . ?
C10 C15 H15C 109.5 . . ?
H15A C15 H15B 109.5 . . ?
H15A C15 H15C 109.5 . . ?
H15B C15 H15C 109.5 . . ?
C11 C16 H16A 109.5 . . ?
C11 C16 H16B 109.5 . . ?
C11 C16 H16C 109.5 . . ?
H16A C16 H16B 109.5 . . ?
H16A C16 H16C 109.5 . . ?
H16B C16 H16C 109.5 . . ?
C12 C17 H17A 109.5 . . ?
C12 C17 H17B 109.5 . . ?
C12 C17 H17C 109.5 . . ?
H17A C17 H17B 109.5 . . ?
H17A C17 H17C 109.5 . . ?
H17B C17 H17C 109.5 . . ?
C13 C18 H18A 109.5 . . ?
C13 C18 H18B 109.5 . . ?
C13 C18 H18C 109.5 . . ?
H18A C18 H18B 109.5 . . ?
H18A C18 H18C 109.5 . . ?
H18B C18 H18C 109.5 . . ?
C14 C19 H19A 109.5 . . ?
C14 C19 H19B 109.5 . . ?
C14 C19 H19C 109.5 . . ?
H19A C19 H19B 109.5 . . ?
H19A C19 H19C 109.5 . . ?
H19B C19 H19C 109.5 . . ?
C21 C20 P1 116.92(9) . . ?
C25 C20 C21 118.40(11) . . ?
C25 C20 P1 124.43(10) . . ?
C20 C21 H21 119.5 . . ?
C22 C21 C20 120.98(12) . . ?
C22 C21 H21 119.5 . . ?
C21 C22 H22 120.0 . . ?
C21 C22 C23 120.07(13) . . ?
C23 C22 H22 120.0 . . ?
C22 C23 H23 120.2 . . ?
C24 C23 C22 119.58(13) . . ?
C24 C23 H23 120.2 . . ?
C23 C24 H24 119.7 . . ?
C23 C24 C25 120.55(13) . . ?
C25 C24 H24 119.7 . . ?
C20 C25 C24 120.41(13) . . ?
C20 C25 H25 119.8 . . ?
C24 C25 H25 119.8 . . ?
C27 C26 C31 118.62(12) . . ?
C27 C26 P1 121.26(10) . . ?
C31 C26 P1 120.08(10) . . ?
C26 C27 H27 119.8 . . ?
C26 C27 C28 120.34(13) . . ?
C28 C27 H27 119.8 . . ?
C27 C28 H28 119.7 . . ?
C29 C28 C27 120.52(14) . . ?
C29 C28 H28 119.7 . . ?
C28 C29 H29 120.2 . . ?
C28 C29 C30 119.64(13) . . ?
C30 C29 H29 120.2 . . ?
C29 C30 H30 120.0 . . ?
C29 C30 C31 120.06(13) . . ?
C31 C30 H30 120.0 . . ?
C26 C31 H31 119.6 . . ?
C30 C31 C26 120.81(13) . . ?
C30 C31 H31 119.6 . . ?
C33 C32 P1 117.51(10) . . ?
C37 C32 C33 118.39(12) . . ?
C37 C32 P1 123.85(10) . . ?
C32 C33 H33 119.5 . . ?
C34 C33 C32 121.04(13) . . ?
C34 C33 H33 119.5 . . ?
C33 C34 H34 119.9 . . ?
C33 C34 C35 120.17(13) . . ?
C35 C34 H34 119.9 . . ?
C34 C35 H35 120.4 . . ?
C36 C35 C34 119.23(13) . . ?
C36 C35 H35 120.4 . . ?
C35 C36 H36 119.6 . . ?
C35 C36 C37 120.79(14) . . ?
C37 C36 H36 119.6 . . ?
C32 C37 C36 120.35(13) . . ?
C32 C37 H37 119.8 . . ?
C36 C37 H37 119.8 . . ?
C20 P1 C26 103.92(6) . . ?
C20 P1 C32 103.85(6) . . ?
C20 P1 Ru1 110.54(4) . . ?
C26 P1 Ru1 120.74(4) . . ?
C32 P1 C26 98.88(6) . . ?
C32 P1 Ru1 116.83(4) . . ?
C10 Ru1 C11 38.28(5) . . ?
C10 Ru1 C12 63.37(5) . . ?
C10 Ru1 C13 63.74(5) . . ?
C10 Ru1 C14 37.79(5) . . ?
C10 Ru1 H1A 145.1(6) . . ?
C10 Ru1 H1B 99.1(6) . . ?
C10 Ru1 P1 125.13(4) . . ?
C11 Ru1 C14 63.42(5) . . ?
C11 Ru1 H1A 108.2(6) . . ?
C11 Ru1 H1B 99.5(6) . . ?
C11 Ru1 P1 162.94(4) . . ?
C12 Ru1 C11 37.60(5) . . ?
C12 Ru1 C13 38.05(5) . . ?
C12 Ru1 C14 63.18(5) . . ?
C12 Ru1 H1A 95.4(6) . . ?
C12 Ru1 H1B 130.7(6) . . ?
C12 Ru1 P1 142.57(3) . . ?
C13 Ru1 C11 63.66(5) . . ?
C13 Ru1 C14 38.01(5) . . ?
C13 Ru1 H1A 117.1(6) . . ?
C13 Ru1 H1B 161.9(6) . . ?
C13 Ru1 P1 108.16(3) . . ?
C14 Ru1 H1A 155.0(6) . . ?
C14 Ru1 H1B 130.1(6) . . ?
C14 Ru1 P1 100.63(3) . . ?
H1A Ru1 H1B 73.1(8) . . ?
P1 Ru1 H1A 88.8(6) . . ?
P1 Ru1 H1B 86.1(6) . . ?

loop_
_geom_bond_atom_site_label_1
_geom_bond_atom_site_label_2
_geom_bond_distance
_geom_bond_site_symmetry_2
_geom_bond_publ_flag
B1 C1 1.590(2) . ?
B1 H1A 1.331(17) . ?
B1 H1B 1.314(18) . ?
B1 H1C 1.087(18) . ?
C1 C2 1.4096(18) . ?
C1 C6 1.4126(18) . ?
C2 C3 1.3966(19) . ?
C2 C7 1.5123(19) . ?
C3 H3 0.9500 . ?
C3 C4 1.395(2) . ?
C4 C5 1.394(2) . ?
C4 C8 1.507(2) . ?
C5 H5 0.9500 . ?
C5 C6 1.3925(19) . ?
C6 C9 1.5129(19) . ?
C9 H9A 0.9800 . ?
C9 H9B 0.9800 . ?
C9 H9C 0.9800 . ?
C7 H7A 0.9800 . ?
C7 H7B 0.9800 . ?
C7 H7C 0.9800 . ?
C8 H8A 0.9800 . ?
C8 H8B 0.9800 . ?
C8 H8C 0.9800 . ?
C10 C11 1.4460(18) . ?
C10 C14 1.4306(18) . ?
C10 C15 1.5000(18) . ?
C10 Ru1 2.1915(12) . ?
C11 C12 1.4240(17) . ?
C11 C16 1.4968(18) . ?
C11 Ru1 2.2185(12) . ?
C12 C13 1.4368(18) . ?
C12 C17 1.5017(19) . ?
C12 Ru1 2.2003(12) . ?
C13 C14 1.4436(18) . ?
C13 C18 1.5044(18) . ?
C13 Ru1 2.2072(12) . ?
C14 C19 1.4970(18) . ?
C14 Ru1 2.2252(13) . ?
C15 H15A 0.9800 . ?
C15 H15B 0.9800 . ?
C15 H15C 0.9800 . ?
C16 H16A 0.9800 . ?
C16 H16B 0.9800 . ?
C16 H16C 0.9800 . ?
C17 H17A 0.9800 . ?
C17 H17B 0.9800 . ?
C17 H17C 0.9800 . ?
C18 H18A 0.9800 . ?
C18 H18B 0.9800 . ?
C18 H18C 0.9800 . ?
C19 H19A 0.9800 . ?
C19 H19B 0.9800 . ?
C19 H19C 0.9800 . ?
C20 C21 1.4029(18) . ?
C20 C25 1.3958(17) . ?
C20 P1 1.8369(12) . ?
C21 H21 0.9500 . ?
C21 C22 1.3902(18) . ?
C22 H22 0.9500 . ?
C22 C23 1.390(2) . ?
C23 H23 0.9500 . ?
C23 C24 1.385(2) . ?
C24 H24 0.9500 . ?
C24 C25 1.3982(19) . ?
C25 H25 0.9500 . ?
C26 C27 1.3934(19) . ?
C26 C31 1.4010(18) . ?
C26 P1 1.8409(13) . ?
C27 H27 0.9500 . ?
C27 C28 1.396(2) . ?
C28 H28 0.9500 . ?
C28 C29 1.385(2) . ?
C29 H29 0.9500 . ?
C29 C30 1.389(2) . ?
C30 H30 0.9500 . ?
C30 C31 1.3901(19) . ?
C31 H31 0.9500 . ?
C32 C33 1.4053(17) . ?
C32 C37 1.3950(18) . ?
C32 P1 1.8369(13) . ?
C33 H33 0.9500 . ?
C33 C34 1.387(2) . ?
C34 H34 0.9500 . ?
C34 C35 1.394(2) . ?
C35 H35 0.9500 . ?
C35 C36 1.389(2) . ?
C36 H36 0.9500 . ?
C36 C37 1.395(2) . ?
C37 H37 0.9500 . ?
P1 Ru1 2.3159(3) . ?
Ru1 H1A 1.709(17) . ?
Ru1 H1B 1.690(18) . ?

loop_
_geom_torsion_atom_site_label_1
_geom_torsion_atom_site_label_2
_geom_torsion_atom_site_label_3
_geom_torsion_atom_site_label_4
_geom_torsion
_geom_torsion_site_symmetry_1
_geom_torsion_site_symmetry_2
_geom_torsion_site_symmetry_3
_geom_torsion_site_symmetry_4
_geom_torsion_publ_flag
B1 C1 C2 C3 172.19(12) . . . . ?
B1 C1 C2 C7 -7.79(19) . . . . ?
B1 C1 C6 C5 -171.83(12) . . . . ?
B1 C1 C6 C9 6.65(18) . . . . ?
C1 C2 C3 C4 0.8(2) . . . . ?
C2 C1 C6 C5 4.94(18) . . . . ?
C2 C1 C6 C9 -176.58(12) . . . . ?
C2 C3 C4 C5 2.6(2) . . . . ?
C2 C3 C4 C8 -178.28(13) . . . . ?
C3 C4 C5 C6 -2.2(2) . . . . ?
C4 C5 C6 C1 -1.6(2) . . . . ?
C4 C5 C6 C9 179.88(13) . . . . ?
C6 C1 C2 C3 -4.55(19) . . . . ?
C6 C1 C2 C7 175.47(12) . . . . ?
C7 C2 C3 C4 -179.18(13) . . . . ?
C8 C4 C5 C6 178.67(13) . . . . ?
C10 C11 C12 C13 1.08(14) . . . . ?
C10 C11 C12 C17 178.44(12) . . . . ?
C10 C11 C12 Ru1 -60.65(8) . . . . ?
C11 C10 C14 C13 2.85(13) . . . . ?
C11 C10 C14 C19 -169.05(11) . . . . ?
C11 C10 C14 Ru1 63.18(8) . . . . ?
C11 C12 C13 C14 0.65(14) . . . . ?
C11 C12 C13 C18 172.66(12) . . . . ?
C11 C12 C13 Ru1 -62.15(9) . . . . ?
C12 C13 C14 C10 -2.15(13) . . . . ?
C12 C13 C14 C19 169.35(12) . . . . ?
C12 C13 C14 Ru1 -62.18(8) . . . . ?
C14 C10 C11 C12 -2.43(13) . . . . ?
C14 C10 C11 C16 169.62(11) . . . . ?
C14 C10 C11 Ru1 -63.51(8) . . . . ?
C15 C10 C11 C12 -177.04(11) . . . . ?
C15 C10 C11 C16 -5.0(2) . . . . ?
C15 C10 C11 Ru1 121.88(12) . . . . ?
C15 C10 C14 C13 177.48(11) . . . . ?
C15 C10 C14 C19 5.59(19) . . . . ?
C15 C10 C14 Ru1 -122.19(12) . . . . ?
C16 C11 C12 C13 -170.98(12) . . . . ?
C16 C11 C12 C17 6.4(2) . . . . ?
C16 C11 C12 Ru1 127.29(13) . . . . ?
C17 C12 C13 C14 -176.67(12) . . . . ?
C17 C12 C13 C18 -4.7(2) . . . . ?
C17 C12 C13 Ru1 120.53(13) . . . . ?
C18 C13 C14 C10 -173.92(12) . . . . ?
C18 C13 C14 C19 -2.4(2) . . . . ?
C18 C13 C14 Ru1 126.05(13) . . . . ?
C20 C21 C22 C23 1.7(2) . . . . ?
C21 C20 C25 C24 -0.3(2) . . . . ?
C21 C20 P1 C26 178.25(10) . . . . ?
C21 C20 P1 C32 -78.75(11) . . . . ?
C21 C20 P1 Ru1 47.32(11) . . . . ?
C21 C22 C23 C24 -1.2(2) . . . . ?
C22 C23 C24 C25 -0.1(2) . . . . ?
C23 C24 C25 C20 0.8(2) . . . . ?
C25 C20 C21 C22 -0.9(2) . . . . ?
C25 C20 P1 C26 4.21(13) . . . . ?
C25 C20 P1 C32 107.20(12) . . . . ?
C25 C20 P1 Ru1 -126.72(11) . . . . ?
C26 C27 C28 C29 0.1(2) . . . . ?
C27 C26 C31 C30 0.8(2) . . . . ?
C27 C26 P1 C20 -118.84(11) . . . . ?
C27 C26 P1 C32 134.40(11) . . . . ?
C27 C26 P1 Ru1 5.76(13) . . . . ?
C27 C28 C29 C30 0.2(2) . . . . ?
C28 C29 C30 C31 -0.1(2) . . . . ?
C29 C30 C31 C26 -0.4(2) . . . . ?
C31 C26 C27 C28 -0.6(2) . . . . ?
C31 C26 P1 C20 63.27(12) . . . . ?
C31 C26 P1 C32 -43.49(12) . . . . ?
C31 C26 P1 Ru1 -172.12(9) . . . . ?
C32 C33 C34 C35 -0.3(2) . . . . ?
C33 C32 C37 C36 -2.19(19) . . . . ?
C33 C32 P1 C20 -160.59(10) . . . . ?
C33 C32 P1 C26 -53.78(11) . . . . ?
C33 C32 P1 Ru1 77.42(10) . . . . ?
C33 C34 C35 C36 -1.0(2) . . . . ?
C34 C35 C36 C37 0.7(2) . . . . ?
C35 C36 C37 C32 1.0(2) . . . . ?
C37 C32 C33 C34 1.86(19) . . . . ?
C37 C32 P1 C20 25.16(12) . . . . ?
C37 C32 P1 C26 131.97(11) . . . . ?
C37 C32 P1 Ru1 -96.82(11) . . . . ?
P1 C20 C21 C22 -175.35(11) . . . . ?
P1 C20 C25 C24 173.67(12) . . . . ?
P1 C26 C27 C28 -178.55(12) . . . . ?
P1 C26 C31 C30 178.73(11) . . . . ?
P1 C32 C33 C34 -172.71(10) . . . . ?
P1 C32 C37 C36 172.00(10) . . . . ?
Ru1 C10 C11 C12 61.08(8) . . . . ?
Ru1 C10 C11 C16 -126.87(12) . . . . ?
Ru1 C10 C14 C13 -60.33(8) . . . . ?
Ru1 C10 C14 C19 127.78(11) . . . . ?
Ru1 C11 C12 C13 61.73(9) . . . . ?
Ru1 C11 C12 C17 -120.90(13) . . . . ?
Ru1 C12 C13 C14 62.80(8) . . . . ?
Ru1 C12 C13 C18 -125.20(13) . . . . ?
Ru1 C13 C14 C10 60.03(8) . . . . ?
Ru1 C13 C14 C19 -128.47(12) . . . . ?
